data_1555177
loop_
_publ_author_name
'Miura, Wataru'
'Hirano, Koji'
'Miura, Masahiro'

_publ_section_title
;
 Copper-Mediated Oxidative Coupling of Benzamides with Maleimides via
 Directed C-H Cleavage.
;
_journal_issue 16
_journal_name_full 'Organic letters'
_journal_page_first 4034
_journal_page_last 4037
_journal_paper_doi 10.1021/acs.orglett.5b01940
_journal_volume 17
_journal_year 2015
_chemical_formula_moiety 'C21 H15 N3 O3'
_chemical_formula_sum 'C21 H15 N3 O3'
_chemical_formula_weight 357.37
_space_group_IT_number 14
_space_group_name_Hall '-P 2ybc'
_space_group_name_H-M_alt 'P 1 21/c 1'
_symmetry_cell_setting monoclinic
_symmetry_Int_Tables_number 14
_symmetry_space_group_name_Hall '-P 2ybc'
_symmetry_space_group_name_H-M 'P 1 21/c 1'
_atom_sites_solution_hydrogens geom
_atom_sites_solution_primary direct
_atom_sites_solution_secondary difmap
_cell_angle_alpha 90.0000
_cell_angle_beta 104.13(3)
_cell_angle_gamma 90.0000
_cell_formula_units_Z 4
_cell_length_a 16.334(9)
_cell_length_b 13.572(7)
_cell_length_c 7.870(5)
_cell_measurement_reflns_used 4244
_cell_measurement_temperature 273
_cell_measurement_theta_max 27.49
_cell_measurement_theta_min 3.06
_cell_volume 1691.9(17)
_computing_cell_refinement 'CrystalClear-SM Expert 2.0 r15'
_computing_data_collection 'CrystalClear-SM Expert 2.0 r15 (Rigaku, 2011)'
_computing_data_reduction 'CrystalClear-SM Expert 2.0 r15'
_computing_molecular_graphics 'CrystalStructure 4.0'
_computing_publication_material 'CrystalStructure 4.0 (Rigaku, 2010)'
_computing_structure_refinement 'SHELXL97 (Sheldrick, 2008)'
_computing_structure_solution 'Il Milione (Burla, et al., 2007)'
_diffrn_ambient_temperature 273
_diffrn_detector_area_resol_mean 6.827
_diffrn_measured_fraction_theta_full 0.985
_diffrn_measured_fraction_theta_max 0.985
_diffrn_measurement_device_type 'Rigaku XtaLAB mini'
_diffrn_measurement_method \w
_diffrn_radiation_type 'Mo K\a'
_diffrn_radiation_wavelength 0.71075
_diffrn_reflns_av_R_equivalents 0.0410
_diffrn_reflns_limit_h_max 21
_diffrn_reflns_limit_h_min -21
_diffrn_reflns_limit_k_max 17
_diffrn_reflns_limit_k_min -17
_diffrn_reflns_limit_l_max 10
_diffrn_reflns_limit_l_min -10
_diffrn_reflns_number 17525
_diffrn_reflns_theta_full 27.61
_diffrn_reflns_theta_max 27.61
_diffrn_standards_number 0
_exptl_absorpt_coefficient_mu 0.096
_exptl_absorpt_correction_type none
_exptl_crystal_colour colorless
_exptl_crystal_density_diffrn 1.403
_exptl_crystal_density_method 'not measured'
_exptl_crystal_description prism
_exptl_crystal_F_000 744.00
_exptl_crystal_size_max 0.876
_exptl_crystal_size_mid 0.390
_exptl_crystal_size_min 0.287
_refine_diff_density_max 0.230
_refine_diff_density_min -0.200
_refine_ls_extinction_method none
_refine_ls_goodness_of_fit_ref 1.068
_refine_ls_hydrogen_treatment constr
_refine_ls_number_parameters 244
_refine_ls_number_reflns 3873
_refine_ls_number_restraints 0
_refine_ls_R_factor_gt 0.0435
_refine_ls_shift/su_max 0.001
_refine_ls_structure_factor_coef Fsqd
_refine_ls_weighting_details 'w = 1/[\s^2^(Fo^2^)+(0.0467P)^2^+0.4213P] where P=(Fo^2^+2Fc^2^)/3'
_refine_ls_weighting_scheme calc
_refine_ls_wR_factor_ref 0.1107
_reflns_number_gt 3219
_reflns_number_total 3873
_reflns_threshold_expression F^2^>2.0\s(F^2^)
_cod_data_source_file ol5b01940_si_002.cif
_cod_data_source_block 372
_cod_database_code 1555177

loop_
_symmetry_equiv_pos_site_id
_symmetry_equiv_pos_as_xyz
1 +X,+Y,+Z
2 -X,1/2+Y,1/2-Z
3 -X,-Y,-Z
4 +X,1/2-Y,1/2+Z

loop_
_atom_site_label
_atom_site_type_symbol
_atom_site_fract_x
_atom_site_fract_y
_atom_site_fract_z
_atom_site_U_iso_or_equiv
_atom_site_adp_type
_atom_site_occupancy
_atom_site_symmetry_multiplicity
_atom_site_calc_flag
_atom_site_refinement_flags
O1 O 0.08782(6) 0.49092(8) 0.41791(13) 0.0343(3) Uani 1.0 4 d .
O2 O 0.34266(6) 0.35127(7) 0.69579(16) 0.0393(3) Uani 1.0 4 d .
O22 O 0.13151(8) 0.80168(8) 0.63517(17) 0.0475(3) Uani 1.0 4 d .
N1 N 0.26743(7) 0.49492(8) 0.61741(16) 0.0272(3) Uani 1.0 4 d .
N2 N 0.08990(7) 0.65134(9) 0.51166(16) 0.0296(3) Uani 1.0 4 d .
N23 N 0.42137(7) 0.57120(9) 0.79151(15) 0.0289(3) Uani 1.0 4 d .
C1 C 0.40015(8) 0.57594(9) 0.61057(17) 0.0243(3) Uani 1.0 4 d .
C2 C 0.45384(9) 0.61706(10) 0.51181(19) 0.0284(3) Uani 1.0 4 d .
C3 C 0.17984(8) 0.48466(10) 0.80928(17) 0.0263(3) Uani 1.0 4 d .
C4 C 0.14462(9) 0.71466(10) 0.6234(2) 0.0307(3) Uani 1.0 4 d .
C5 C 0.55431(9) 0.64526(11) 0.7857(3) 0.0378(4) Uani 1.0 4 d .
C6 C 0.28786(8) 0.40878(10) 0.71079(19) 0.0282(3) Uani 1.0 4 d .
C7 C 0.12026(8) 0.55675(10) 0.51415(18) 0.0264(3) Uani 1.0 4 d .
C8 C 0.32066(8) 0.53838(10) 0.51752(18) 0.0266(3) Uani 1.0 4 d .
C9 C 0.49618(9) 0.60535(11) 0.8720(2) 0.0347(4) Uani 1.0 4 d .
C10 C 0.20023(8) 0.54995(10) 0.66785(18) 0.0261(3) Uani 1.0 4 d .
C11 C 0.22958(8) 0.40115(10) 0.82883(18) 0.0276(3) Uani 1.0 4 d .
C12 C 0.12098(9) 0.49809(12) 0.90824(19) 0.0345(4) Uani 1.0 4 d .
C13 C 0.53336(9) 0.65156(10) 0.6064(3) 0.0351(4) Uani 1.0 4 d .
C14 C 0.21974(9) 0.65763(10) 0.7213(2) 0.0323(4) Uani 1.0 4 d .
C15 C 0.29557(10) 0.54399(11) 0.3374(2) 0.0362(4) Uani 1.0 4 d .
C16 C 0.22293(9) 0.32796(12) 0.9482(2) 0.0360(4) Uani 1.0 4 d .
C17 C 0.11474(10) 0.42534(14) 1.02938(19) 0.0406(4) Uani 1.0 4 d .
C18 C 0.16457(10) 0.34153(13) 1.0487(2) 0.0414(4) Uani 1.0 4 d .
C19 C 0.01012(10) 0.68242(12) 0.3956(3) 0.0423(4) Uani 1.0 4 d .
C20 C 0.42636(11) 0.62161(12) 0.3253(2) 0.0388(4) Uani 1.0 4 d .
C21 C 0.34923(12) 0.58623(13) 0.2407(2) 0.0438(4) Uani 1.0 4 d .
H5 H 0.6067 0.6673 0.8498 0.0454 Uiso 1.0 4 calc R
H9 H 0.5115 0.6029 0.9938 0.0417 Uiso 1.0 4 calc R
H12 H 0.0869 0.5538 0.8941 0.0414 Uiso 1.0 4 calc R
H13 H 0.5712 0.6783 0.5478 0.0421 Uiso 1.0 4 calc R
H14A H 0.2275 0.6657 0.8467 0.0388 Uiso 1.0 4 calc R
H14B H 0.2705 0.6795 0.6893 0.0388 Uiso 1.0 4 calc R
H15 H 0.2429 0.5198 0.2790 0.0435 Uiso 1.0 4 calc R
H16 H 0.2564 0.2717 0.9606 0.0432 Uiso 1.0 4 calc R
H17 H 0.0764 0.4332 1.0985 0.0487 Uiso 1.0 4 calc R
H18 H 0.1589 0.2937 1.1297 0.0497 Uiso 1.0 4 calc R
H19A H -0.0358 0.6510 0.4305 0.0508 Uiso 1.0 4 calc R
H19B H 0.0091 0.6641 0.2773 0.0508 Uiso 1.0 4 calc R
H19C H 0.0046 0.7526 0.4026 0.0508 Uiso 1.0 4 calc R
H20 H 0.4615 0.6490 0.2610 0.0466 Uiso 1.0 4 calc R
H21 H 0.3318 0.5898 0.1192 0.0525 Uiso 1.0 4 calc R

loop_
_atom_site_aniso_label
_atom_site_aniso_U_11
_atom_site_aniso_U_22
_atom_site_aniso_U_33
_atom_site_aniso_U_12
_atom_site_aniso_U_13
_atom_site_aniso_U_23
O1 0.0307(6) 0.0355(6) 0.0350(6) -0.0038(5) 0.0052(5) -0.0077(5)
O2 0.0317(6) 0.0284(6) 0.0599(8) 0.0063(5) 0.0153(6) 0.0020(5)
O22 0.0463(7) 0.0233(6) 0.0708(9) 0.0039(5) 0.0105(6) 0.0013(6)
N1 0.0205(6) 0.0229(6) 0.0396(7) 0.0011(5) 0.0098(5) 0.0015(5)
N2 0.0244(6) 0.0286(6) 0.0347(7) 0.0028(5) 0.0051(5) 0.0036(5)
N23 0.0286(6) 0.0302(6) 0.0274(6) -0.0024(5) 0.0060(5) 0.0009(5)
C1 0.0237(7) 0.0227(7) 0.0275(7) 0.0008(5) 0.0080(6) -0.0002(5)
C2 0.0294(7) 0.0249(7) 0.0336(8) -0.0001(6) 0.0130(6) 0.0005(6)
C3 0.0225(6) 0.0285(7) 0.0259(7) -0.0036(5) 0.0019(5) -0.0045(6)
C4 0.0297(7) 0.0251(7) 0.0395(8) -0.0006(6) 0.0127(7) 0.0026(6)
C5 0.0238(7) 0.0325(8) 0.0529(10) -0.0046(6) 0.0012(7) -0.0025(7)
C6 0.0224(7) 0.0227(7) 0.0381(8) -0.0014(5) 0.0048(6) -0.0028(6)
C7 0.0232(7) 0.0283(7) 0.0291(7) -0.0011(5) 0.0088(6) -0.0009(6)
C8 0.0233(7) 0.0249(7) 0.0320(7) 0.0006(5) 0.0078(6) 0.0005(6)
C9 0.0343(8) 0.0337(8) 0.0323(8) -0.0018(6) 0.0006(7) -0.0015(6)
C10 0.0208(6) 0.0230(7) 0.0341(7) -0.0001(5) 0.0060(6) -0.0027(6)
C11 0.0217(7) 0.0272(7) 0.0314(7) -0.0044(5) 0.0018(6) -0.0009(6)
C12 0.0286(8) 0.0407(9) 0.0335(8) -0.0039(6) 0.0064(6) -0.0104(7)
C13 0.0281(7) 0.0298(8) 0.0510(10) -0.0035(6) 0.0165(7) 0.0019(7)
C14 0.0286(7) 0.0238(7) 0.0419(9) -0.0008(6) 0.0034(7) -0.0040(6)
C15 0.0354(8) 0.0351(8) 0.0334(8) -0.0034(7) -0.0007(7) -0.0010(7)
C16 0.0291(8) 0.0341(8) 0.0399(8) -0.0064(6) -0.0012(7) 0.0064(7)
C17 0.0334(8) 0.0624(11) 0.0261(8) -0.0126(8) 0.0075(7) -0.0080(7)
C18 0.0354(9) 0.0546(10) 0.0297(8) -0.0160(8) -0.0006(7) 0.0074(7)
C19 0.0287(8) 0.0410(9) 0.0529(10) 0.0058(7) 0.0017(7) 0.0115(8)
C20 0.0512(10) 0.0366(9) 0.0340(8) -0.0036(7) 0.0210(8) 0.0026(7)
C21 0.0613(11) 0.0440(10) 0.0249(7) -0.0028(8) 0.0083(8) 0.0019(7)

loop_
_atom_type_symbol
_atom_type_description
_atom_type_scat_dispersion_real
_atom_type_scat_dispersion_imag
_atom_type_scat_source
C C 0.0033 0.0016
;
International Tables for Crystallography
(1992, Vol. C, Tables 4.2.6.8 and 6.1.1.4)
;
H H 0.0000 0.0000
;
International Tables for Crystallography
(1992, Vol. C, Table 6.1.1.4)
;
N N 0.0061 0.0033
;
International Tables for Crystallography
(1992, Vol. C, Tables 4.2.6.8 and 6.1.1.4)
;
O O 0.0106 0.0060
;
International Tables for Crystallography
(1992, Vol. C, Tables 4.2.6.8 and 6.1.1.4)
;

loop_
_geom_angle_atom_site_label_1
_geom_angle_atom_site_label_2
_geom_angle_atom_site_label_3
_geom_angle
_geom_angle_publ_flag
C6 N1 C8 122.77(12) yes
C6 N1 C10 112.90(13) yes
C8 N1 C10 122.36(12) yes
C4 N2 C7 113.26(11) yes
C4 N2 C19 123.79(13) yes
C7 N2 C19 122.87(12) yes
C1 N23 C9 116.70(14) yes
N23 C1 C2 123.30(12) yes
N23 C1 C8 118.82(13) yes
C2 C1 C8 117.88(13) yes
C1 C2 C13 116.99(14) yes
C1 C2 C20 119.90(14) yes
C13 C2 C20 123.11(16) yes
C10 C3 C11 109.36(13) yes
C10 C3 C12 129.69(13) yes
C11 C3 C12 120.93(14) yes
O22 C4 N2 123.73(13) yes
O22 C4 C14 127.22(13) yes
N2 C4 C14 109.05(12) yes
C9 C5 C13 119.58(14) yes
O2 C6 N1 125.56(15) yes
O2 C6 C11 127.96(14) yes
N1 C6 C11 106.48(12) yes
O1 C7 N2 125.51(12) yes
O1 C7 C10 127.04(13) yes
N2 C7 C10 107.39(11) yes
N1 C8 C1 117.73(13) yes
N1 C8 C15 121.26(13) yes
C1 C8 C15 121.02(14) yes
N23 C9 C5 124.15(15) yes
N1 C10 C3 102.37(11) yes
N1 C10 C7 111.35(12) yes
N1 C10 C14 116.27(12) yes
C3 C10 C7 108.18(12) yes
C3 C10 C14 114.98(13) yes
C7 C10 C14 103.68(11) yes
C3 C11 C6 108.79(13) yes
C3 C11 C16 121.39(15) yes
C6 C11 C16 129.78(13) yes
C3 C12 C17 117.83(15) yes
C2 C13 C5 119.26(16) yes
C4 C14 C10 105.22(11) yes
C8 C15 C21 120.54(14) yes
C11 C16 C18 117.85(15) yes
C12 C17 C18 121.17(17) yes
C16 C18 C17 120.81(16) yes
C2 C20 C21 120.59(17) yes
C15 C21 C20 120.05(15) yes
C9 C5 H5 120.213 no
C13 C5 H5 120.209 no
N23 C9 H9 117.926 no
C5 C9 H9 117.927 no
C3 C12 H12 121.085 no
C17 C12 H12 121.083 no
C2 C13 H13 120.369 no
C5 C13 H13 120.367 no
C4 C14 H14A 110.700 no
C4 C14 H14B 110.707 no
C10 C14 H14A 110.693 no
C10 C14 H14B 110.697 no
H14A C14 H14B 108.804 no
C8 C15 H15 119.729 no
C21 C15 H15 119.734 no
C11 C16 H16 121.073 no
C18 C16 H16 121.081 no
C12 C17 H17 119.413 no
C18 C17 H17 119.416 no
C16 C18 H18 119.592 no
C17 C18 H18 119.594 no
N2 C19 H19A 109.473 no
N2 C19 H19B 109.468 no
N2 C19 H19C 109.466 no
H19A C19 H19B 109.477 no
H19A C19 H19C 109.477 no
H19B C19 H19C 109.466 no
C2 C20 H20 119.704 no
C21 C20 H20 119.703 no
C15 C21 H21 119.975 no
C20 C21 H21 119.974 no

loop_
_geom_bond_atom_site_label_1
_geom_bond_atom_site_label_2
_geom_bond_distance
_geom_bond_publ_flag
O1 C7 1.2070(17) yes
O2 C6 1.2149(18) yes
O22 C4 1.2079(19) yes
N1 C6 1.3779(19) yes
N1 C8 1.434(2) yes
N1 C10 1.460(2) yes
N2 C4 1.3881(19) yes
N2 C7 1.375(2) yes
N2 C19 1.459(2) yes
N23 C1 1.382(2) yes
N23 C9 1.3157(19) yes
C1 C2 1.420(3) yes
C1 C8 1.4204(19) yes
C2 C13 1.410(2) yes
C2 C20 1.428(3) yes
C3 C10 1.522(3) yes
C3 C11 1.381(2) yes
C3 C12 1.389(3) yes
C4 C14 1.496(2) yes
C5 C9 1.404(3) yes
C5 C13 1.371(3) yes
C6 C11 1.487(3) yes
C7 C10 1.5513(19) yes
C8 C15 1.378(3) yes
C10 C14 1.533(2) yes
C11 C16 1.390(3) yes
C12 C17 1.393(3) yes
C15 C21 1.415(3) yes
C16 C18 1.391(3) yes
C17 C18 1.385(3) yes
C20 C21 1.361(3) yes
C5 H5 0.930 no
C9 H9 0.930 no
C12 H12 0.930 no
C13 H13 0.930 no
C14 H14A 0.970 no
C14 H14B 0.970 no
C15 H15 0.930 no
C16 H16 0.930 no
C17 H17 0.930 no
C18 H18 0.930 no
C19 H19A 0.960 no
C19 H19B 0.960 no
C19 H19C 0.960 no
C20 H20 0.930 no
C21 H21 0.930 no

loop_
_geom_contact_atom_site_label_1
_geom_contact_atom_site_label_2
_geom_contact_distance
_geom_contact_publ_flag
_geom_contact_site_symmetry_2
O1 N1 2.971(2) no .
O1 C3 3.081(3) no .
O1 C4 3.459(3) no .
O1 C14 3.599(3) no .
O1 C19 2.879(3) no .
O2 N23 3.265(2) no .
O2 C1 3.307(3) no .
O2 C3 3.508(3) no .
O2 C8 2.881(2) no .
O2 C10 3.533(3) no .
O2 C16 3.126(3) no .
O22 C7 3.451(3) no .
O22 C10 3.586(3) no .
O22 C19 2.878(3) no .
N1 N2 3.526(2) no .
N1 N23 2.755(2) no .
N2 C3 3.329(3) no .
N23 C6 3.056(2) no .
N23 C10 3.516(3) no .
N23 C13 2.821(3) no .
N23 C14 3.412(3) no .
C1 C5 2.726(3) no .
C1 C6 3.137(3) no .
C1 C10 3.422(3) no .
C1 C14 3.454(3) no .
C1 C21 2.829(3) no .
C2 C9 2.754(3) no .
C2 C15 2.796(3) no .
C3 C4 3.436(3) no .
C3 C18 2.760(3) no .
C6 C7 3.443(3) no .
C6 C14 3.563(3) no .
C6 C15 3.493(3) no .
C7 C8 3.276(3) no .
C7 C11 3.409(3) no .
C7 C12 3.199(3) no .
C7 C15 3.480(3) no .
C8 C9 3.595(3) no .
C8 C14 3.033(3) no .
C8 C20 2.797(3) no .
C10 C15 3.343(3) no .
C11 C14 3.577(3) no .
C11 C17 2.750(3) no .
C12 C14 3.258(3) no .
C12 C16 2.819(3) no .
O1 O1 3.431(3) no 3_566
O1 C17 3.316(3) no 1_554
O1 C19 3.376(3) no 3_566
O2 C5 3.248(3) no 2_646
O2 C13 3.512(2) no 2_646
O2 C13 3.480(3) no 3_666
O2 C16 3.417(3) no 4_554
O22 N2 3.261(3) no 4_565
O22 C7 3.590(3) no 4_565
O22 C12 3.233(3) no 4_564
O22 C15 3.467(3) no 4_565
O22 C19 3.188(3) no 4_565
N2 O22 3.261(3) no 4_564
N23 C9 3.582(3) no 3_667
C2 C2 3.541(3) no 3_666
C5 O2 3.248(3) no 2_656
C5 C21 3.544(3) no 3_666
C7 O22 3.590(3) no 4_564
C9 N23 3.582(3) no 3_667
C9 C9 3.483(3) no 3_667
C12 O22 3.233(3) no 4_565
C13 O2 3.512(2) no 2_656
C13 O2 3.480(3) no 3_666
C15 O22 3.467(3) no 4_564
C16 O2 3.417(3) no 4_555
C17 O1 3.316(3) no 1_556
C19 O1 3.376(3) no 3_566
C19 O22 3.188(3) no 4_564
C21 C5 3.544(3) no 3_666
O1 H15 3.0202 no .
O1 H19A 2.9843 no .
O1 H19B 2.7761 no .
O2 H16 2.9879 no .
O22 H14A 2.7138 no .
O22 H14B 2.7595 no .
O22 H19A 3.4783 no .
O22 H19B 3.5591 no .
O22 H19C 2.4979 no .
N1 H14A 3.1028 no .
N1 H14B 2.5655 no .
N1 H15 2.6169 no .
N2 H12 3.2997 no .
N2 H14A 3.0249 no .
N2 H14B 2.9644 no .
N23 H5 3.2243 no .
N23 H14A 3.5397 no .
N23 H14B 2.8126 no .
C1 H9 3.1399 no .
C1 H13 3.2636 no .
C1 H14B 2.7355 no .
C1 H15 3.2729 no .
C1 H20 3.3018 no .
C2 H5 3.2450 no .
C2 H21 3.2638 no .
C3 H14A 2.5722 no .
C3 H14B 3.2799 no .
C3 H16 3.2568 no .
C3 H17 3.2248 no .
C4 H12 3.3433 no .
C4 H19A 3.0909 no .
C4 H19B 3.1376 no .
C4 H19C 2.5645 no .
C6 H16 2.8429 no .
C7 H12 3.1685 no .
C7 H14A 3.1411 no .
C7 H14B 3.0073 no .
C7 H15 3.0827 no .
C7 H19A 2.7838 no .
C7 H19B 2.6908 no .
C7 H19C 3.2556 no .
C8 H14B 2.5896 no .
C8 H21 3.2598 no .
C9 H13 3.2430 no .
C10 H12 2.8659 no .
C10 H15 3.3262 no .
C11 H12 3.2522 no .
C11 H14A 3.5933 no .
C11 H18 3.2248 no .
C12 H14A 2.9743 no .
C12 H18 3.2538 no .
C13 H9 3.2232 no .
C13 H20 2.6850 no .
C14 H12 3.1602 no .
C15 H14B 3.4309 no .
C15 H20 3.2455 no .
C16 H17 3.2473 no .
C17 H16 3.2567 no .
C18 H12 3.2616 no .
C20 H13 2.6891 no .
C20 H15 3.2379 no .
H5 H9 2.3076 no .
H5 H13 2.3094 no .
H12 H14A 2.8531 no .
H12 H17 2.3304 no .
H13 H20 2.5470 no .
H15 H21 2.3410 no .
H16 H18 2.3305 no .
H17 H18 2.3013 no .
H20 H21 2.2861 no .
O1 H12 3.3344 no 3_566
O1 H17 2.5962 no 1_554
O1 H19A 2.5198 no 3_566
O2 H5 2.6820 no 2_646
O2 H5 3.4779 no 3_667
O2 H9 3.0312 no 3_667
O2 H13 3.1903 no 2_646
O2 H13 2.6711 no 3_666
O2 H16 2.6315 no 4_554
O2 H18 3.5195 no 4_554
O2 H20 3.1332 no 3_666
O22 H12 2.7022 no 4_564
O22 H14A 3.0900 no 4_564
O22 H15 3.0752 no 4_565
O22 H19B 2.5599 no 4_565
O22 H19C 3.3766 no 4_565
N23 H9 2.9558 no 3_667
N23 H21 3.2711 no 1_556
C3 H19A 3.2118 no 3_566
C3 H21 3.3448 no 1_556
C4 H14A 3.2638 no 4_564
C4 H19B 3.2218 no 4_565
C4 H19C 3.5653 no 4_565
C5 H13 3.1287 no 4_565
C5 H16 3.4351 no 3_667
C5 H20 3.1607 no 4_565
C6 H9 3.5283 no 3_667
C6 H16 3.1064 no 4_554
C6 H18 3.4265 no 4_554
C7 H17 3.5893 no 1_554
C7 H19A 3.2148 no 3_566
C8 H13 3.5322 no 3_666
C9 H9 3.0308 no 3_667
C9 H13 3.3482 no 4_565
C9 H20 3.3006 no 1_556
C9 H20 3.4581 no 4_565
C11 H5 3.3330 no 3_667
C11 H18 3.1466 no 4_554
C11 H19A 3.3951 no 3_566
C11 H21 3.5639 no 1_556
C12 H15 3.1195 no 1_556
C12 H17 3.3447 no 3_567
C12 H19A 3.3652 no 3_566
C12 H19B 3.1590 no 3_566
C13 H5 3.5695 no 4_564
C13 H9 3.4445 no 4_564
C13 H20 3.2992 no 4_565
C14 H21 3.3471 no 1_556
C16 H5 2.8487 no 3_667
C16 H18 2.9708 no 4_554
C17 H12 3.5005 no 3_567
C17 H15 2.8071 no 1_556
C17 H17 3.5938 no 3_567
C17 H19B 3.0013 no 3_566
C17 H19C 3.1764 no 2_546
C18 H15 3.1060 no 1_556
C18 H16 3.5706 no 4_555
C18 H19A 3.3623 no 2_546
C18 H19B 3.3290 no 3_566
C18 H19C 3.1232 no 2_546
C19 H18 3.1112 no 2_556
C20 H9 3.2527 no 1_554
C21 H14A 3.4231 no 1_554
C21 H14B 3.4171 no 4_564
H5 O2 2.6820 no 2_656
H5 O2 3.4779 no 3_667
H5 C11 3.3330 no 3_667
H5 C13 3.5695 no 4_565
H5 C16 2.8487 no 3_667
H5 H13 2.7570 no 4_565
H5 H16 2.5065 no 3_667
H5 H20 3.3944 no 4_565
H9 O2 3.0312 no 3_667
H9 N23 2.9558 no 3_667
H9 C6 3.5283 no 3_667
H9 C9 3.0308 no 3_667
H9 C13 3.4445 no 4_565
H9 C20 3.2527 no 1_556
H9 H9 2.8233 no 3_667
H9 H13 3.1221 no 4_565
H9 H20 2.5146 no 1_556
H9 H21 3.3229 no 1_556
H12 O1 3.3344 no 3_566
H12 O22 2.7022 no 4_565
H12 C17 3.5005 no 3_567
H12 H15 3.4809 no 1_556
H12 H17 2.6878 no 3_567
H12 H19B 3.4631 no 3_566
H12 H19C 2.9589 no 4_565
H13 O2 3.1903 no 2_656
H13 O2 2.6711 no 3_666
H13 C5 3.1287 no 4_564
H13 C8 3.5322 no 3_666
H13 C9 3.3482 no 4_564
H13 H5 2.7570 no 4_564
H13 H9 3.1221 no 4_564
H13 H16 3.1038 no 2_656
H14A O22 3.0900 no 4_565
H14A C4 3.2638 no 4_565
H14A C21 3.4231 no 1_556
H14A H14B 3.3550 no 4_565
H14A H21 2.6028 no 1_556
H14B C21 3.4171 no 4_565
H14B H14A 3.3550 no 4_564
H14B H21 3.5039 no 1_556
H14B H21 3.3738 no 4_565
H15 O22 3.0752 no 4_564
H15 C12 3.1195 no 1_554
H15 C17 2.8071 no 1_554
H15 C18 3.1060 no 1_554
H15 H12 3.4809 no 1_554
H15 H17 2.9849 no 1_554
H15 H18 3.4481 no 1_554
H16 O2 2.6315 no 4_555
H16 C5 3.4351 no 3_667
H16 C6 3.1064 no 4_555
H16 C18 3.5706 no 4_554
H16 H5 2.5065 no 3_667
H16 H13 3.1038 no 2_646
H16 H18 2.8426 no 4_554
H17 O1 2.5962 no 1_556
H17 C7 3.5893 no 1_556
H17 C12 3.3447 no 3_567
H17 C17 3.5938 no 3_567
H17 H12 2.6878 no 3_567
H17 H15 2.9849 no 1_556
H17 H17 3.1682 no 3_567
H17 H19B 3.2288 no 3_566
H17 H19C 2.7841 no 2_546
H18 O2 3.5195 no 4_555
H18 C6 3.4265 no 4_555
H18 C11 3.1466 no 4_555
H18 C16 2.9708 no 4_555
H18 C19 3.1112 no 2_546
H18 H15 3.4481 no 1_556
H18 H16 2.8426 no 4_555
H18 H19A 2.7490 no 2_546
H18 H19B 3.4857 no 2_546
H18 H19C 2.6792 no 2_546
H19A O1 2.5198 no 3_566
H19A C3 3.2118 no 3_566
H19A C7 3.2148 no 3_566
H19A C11 3.3951 no 3_566
H19A C12 3.3652 no 3_566
H19A C18 3.3623 no 2_556
H19A H18 2.7490 no 2_556
H19B O22 2.5599 no 4_564
H19B C4 3.2218 no 4_564
H19B C12 3.1590 no 3_566
H19B C17 3.0013 no 3_566
H19B C18 3.3290 no 3_566
H19B H12 3.4631 no 3_566
H19B H17 3.2288 no 3_566
H19B H18 3.4857 no 2_556
H19B H19C 3.1421 no 4_564
H19C O22 3.3766 no 4_564
H19C C4 3.5653 no 4_564
H19C C17 3.1764 no 2_556
H19C C18 3.1232 no 2_556
H19C H12 2.9589 no 4_564
H19C H17 2.7841 no 2_556
H19C H18 2.6792 no 2_556
H19C H19B 3.1421 no 4_565
H20 O2 3.1332 no 3_666
H20 C5 3.1607 no 4_564
H20 C9 3.3006 no 1_554
H20 C9 3.4581 no 4_564
H20 C13 3.2992 no 4_564
H20 H5 3.3944 no 4_564
H20 H9 2.5146 no 1_554
H21 N23 3.2711 no 1_554
H21 C3 3.3448 no 1_554
H21 C11 3.5639 no 1_554
H21 C14 3.3471 no 1_554
H21 H9 3.3229 no 1_554
H21 H14A 2.6028 no 1_554
H21 H14B 3.5039 no 1_554
H21 H14B 3.3738 no 4_564

loop_
_geom_torsion_atom_site_label_1
_geom_torsion_atom_site_label_2
_geom_torsion_atom_site_label_3
_geom_torsion_atom_site_label_4
_geom_torsion
_geom_torsion_publ_flag
C6 N1 C8 C1 -66.72(17) no
C6 N1 C8 C15 113.54(14) no
C8 N1 C6 O2 -14.1(2) no
C8 N1 C6 C11 166.47(10) no
C6 N1 C10 C3 -0.38(13) no
C6 N1 C10 C7 -115.76(12) no
C6 N1 C10 C14 125.81(12) no
C10 N1 C6 O2 -178.43(11) no
C10 N1 C6 C11 2.12(13) no
C8 N1 C10 C3 -164.80(10) no
C8 N1 C10 C7 79.82(14) no
C8 N1 C10 C14 -38.61(16) no
C10 N1 C8 C1 96.16(14) no
C10 N1 C8 C15 -83.57(16) no
C4 N2 C7 O1 -173.18(14) no
C4 N2 C7 C10 9.59(17) no
C7 N2 C4 O22 176.75(14) no
C7 N2 C4 C14 -2.95(18) no
C19 N2 C4 O22 -0.1(3) no
C19 N2 C4 C14 -179.77(14) no
C19 N2 C7 O1 3.7(3) no
C19 N2 C7 C10 -173.56(13) no
C1 N23 C9 C5 -0.1(2) no
C9 N23 C1 C2 -1.38(19) no
C9 N23 C1 C8 178.89(11) no
N23 C1 C2 C13 1.90(19) no
N23 C1 C2 C20 -178.32(11) no
N23 C1 C8 N1 -1.63(18) no
N23 C1 C8 C15 178.10(11) no
C2 C1 C8 N1 178.62(11) no
C2 C1 C8 C15 -1.64(19) no
C8 C1 C2 C13 -178.37(11) no
C8 C1 C2 C20 1.40(18) no
C1 C2 C13 C5 -0.90(19) no
C1 C2 C20 C21 -0.5(3) no
C13 C2 C20 C21 179.31(13) no
C20 C2 C13 C5 179.33(13) no
C10 C3 C11 C6 3.00(13) no
C10 C3 C11 C16 -179.05(10) no
C11 C3 C10 N1 -1.68(13) no
C11 C3 C10 C7 115.98(11) no
C11 C3 C10 C14 -128.71(11) no
C10 C3 C12 C17 179.41(11) no
C12 C3 C10 N1 179.70(12) no
C12 C3 C10 C7 -62.63(17) no
C12 C3 C10 C14 52.68(17) no
C11 C3 C12 C17 0.93(18) no
C12 C3 C11 C6 -178.25(11) no
C12 C3 C11 C16 -0.30(18) no
O22 C4 C14 C10 175.28(17) no
N2 C4 C14 C10 -5.04(17) no
C9 C5 C13 C2 -0.5(2) no
C13 C5 C9 N23 1.0(3) no
O2 C6 C11 C3 177.39(12) no
O2 C6 C11 C16 -0.3(3) no
N1 C6 C11 C3 -3.18(13) no
N1 C6 C11 C16 179.09(11) no
O1 C7 C10 N1 45.1(2) no
O1 C7 C10 C3 -66.62(19) no
O1 C7 C10 C14 170.87(14) no
N2 C7 C10 N1 -137.70(12) no
N2 C7 C10 C3 110.56(13) no
N2 C7 C10 C14 -11.95(15) no
N1 C8 C15 C21 -179.36(11) no
C1 C8 C15 C21 0.9(2) no
N1 C10 C14 C4 132.52(12) no
C3 C10 C14 C4 -107.91(13) no
C7 C10 C14 C4 9.97(15) no
C3 C11 C16 C18 -0.25(19) no
C6 C11 C16 C18 177.22(11) no
C3 C12 C17 C18 -1.0(2) no
C8 C15 C21 C20 0.1(3) no
C11 C16 C18 C17 0.1(2) no
C12 C17 C18 C16 0.5(3) no
C2 C20 C21 C15 -0.3(3) no
